data_2023535
loop_
_publ_author_name
'D\"oring, Cindy'
'Jones, Peter G.'

_publ_section_title
;
 Crystal structures of three 4-methylpiperidinium salts (one as three
 polymorphs) with tetrahalogenidoaurate(III), halide and (in one case)
 dichloroiodate(I) counter-anions
;
_journal_coeditor_code YZ2066
_journal_issue 7
_journal_name_full 'Acta Crystallographica Section E Crystallographic Communications'
_journal_paper_doi 10.1107/S2056989025004918
_journal_volume 81
_journal_year 2025
_chemical_formula_iupac '(C6 H14 N)2 [Au Cl4] Cl'
_chemical_formula_moiety '2(C6 H14 N +), Au Cl4 -, Cl -'
_chemical_formula_sum 'C12 H28 Au Cl5 N2'
_chemical_formula_weight 574.58
_chemical_name_systematic
;
Bis(4-methylpiperidinium) tetrabromidoaurate(III) bromide
;
_space_group_crystal_system monoclinic
_space_group_IT_number 14
_space_group_name_Hall '-P 2yn'
_space_group_name_H-M_alt 'P 1 21/n 1'
_atom_sites_solution_hydrogens mixed
_atom_sites_solution_primary direct
_atom_sites_solution_secondary difmap
_audit_creation_method SHELXL-2019/3
_cell_angle_alpha 90
_cell_angle_beta 102.955(4)
_cell_angle_gamma 90
_cell_formula_units_Z 4
_cell_length_a 11.9196(4)
_cell_length_b 8.5545(3)
_cell_length_c 19.9052(7)
_cell_measurement_reflns_used 14350
_cell_measurement_temperature 100(2)
_cell_measurement_theta_max 28.9710
_cell_measurement_theta_min 2.5790
_cell_volume 1978.00(12)
_computing_cell_refinement
;
CrysAlisPro, Version 1.171.36.28 (Rigaku OD, 2013)
;
_computing_data_collection
;
CrysAlisPro, Version 1.171.36.28 (Rigaku OD, 2013)
;
_computing_data_reduction
;
CrysAlisPro, Version 1.171.36.28 (Rigaku OD, 2013)
;
_computing_molecular_graphics
;
Bruker XP, Version 5.1 (Bruker, 1998)
;
_computing_publication_material
;
publCIF (Westrip, 2010)
;
_computing_structure_refinement
;
SHELXL-2019/3 (Sheldrick, 2015)
;
_computing_structure_solution
;
SHELXS-97 (Sheldrick, 2008)
;
_diffrn_ambient_temperature 100(2)
_diffrn_detector_area_resol_mean 16.1419
_diffrn_measured_fraction_theta_full 0.998
_diffrn_measured_fraction_theta_max 0.998
_diffrn_measurement_device_type 'Oxford Diffraction Xcalibur, Eos'
_diffrn_measurement_method '\w scan'
_diffrn_radiation_type MoK\a
_diffrn_radiation_wavelength 0.71073
_diffrn_reflns_av_R_equivalents 0.0930
_diffrn_reflns_av_unetI/netI 0.0390
_diffrn_reflns_limit_h_max 16
_diffrn_reflns_limit_h_min -16
_diffrn_reflns_limit_k_max 12
_diffrn_reflns_limit_k_min -11
_diffrn_reflns_limit_l_max 28
_diffrn_reflns_limit_l_min -27
_diffrn_reflns_number 109437
_diffrn_reflns_theta_full 30.000
_diffrn_reflns_theta_max 30.030
_diffrn_reflns_theta_min 2.236
_diffrn_source 'Enhance (Mo) X-ray Source'
_exptl_absorpt_coefficient_mu 8.106
_exptl_absorpt_correction_T_max 1.00000
_exptl_absorpt_correction_T_min 0.61117
_exptl_absorpt_correction_type multi-scan
_exptl_absorpt_process_details
;
(CrysAlisPro; Rigaku OD, 2013)
;
_exptl_crystal_colour yellow
_exptl_crystal_density_diffrn 1.929
_exptl_crystal_density_method 'not measured'
_exptl_crystal_description plate
_exptl_crystal_F_000 1112
_exptl_crystal_size_max 0.20
_exptl_crystal_size_mid 0.18
_exptl_crystal_size_min 0.02
_refine_diff_density_max 1.361
_refine_diff_density_min -1.190
_refine_ls_extinction_method none
_refine_ls_goodness_of_fit_ref 1.047
_refine_ls_hydrogen_treatment mixed
_refine_ls_matrix_type full
_refine_ls_number_parameters 196
_refine_ls_number_reflns 5771
_refine_ls_number_restraints 6
_refine_ls_restrained_S_all 1.047
_refine_ls_R_factor_all 0.0418
_refine_ls_R_factor_gt 0.0272
_refine_ls_shift/su_max 0.002
_refine_ls_shift/su_mean 0.000
_refine_ls_structure_factor_coef Fsqd
_refine_ls_weighting_details 'w=1/[\s^2^(Fo^2^)+(0.0188P)^2^+0.4543P] where P=(Fo^2^+2Fc^2^)/3'
_refine_ls_weighting_scheme calc
_refine_ls_wR_factor_gt 0.0474
_refine_ls_wR_factor_ref 0.0513
_reflns_number_gt 4730
_reflns_number_total 5771
_reflns_threshold_expression 'I > 2\s(I)'
_cod_data_source_file yz2066.cif
_cod_data_source_block 2a
_cod_original_cell_volume 1977.99(12)
_cod_original_sg_symbol_H-M 'P 21/n'
_cod_database_code 2023535
_shelx_space_group_comment
;
The symmetry employed for this shelxl refinement is uniquely defined
by the following loop, which should always be used as a source of
symmetry information in preference to the above space-group names.
They are only intended as comments.
;
_shelx_estimated_absorpt_t_min 0.294
_shelx_estimated_absorpt_t_max 0.855

loop_
_space_group_symop_operation_xyz
'x, y, z'
'-x+1/2, y+1/2, -z+1/2'
'-x, -y, -z'
'x-1/2, -y-1/2, z-1/2'

loop_
_atom_site_type_symbol
_atom_site_label
_atom_site_fract_x
_atom_site_fract_y
_atom_site_fract_z
_atom_site_U_iso_or_equiv
_atom_site_adp_type
_atom_site_calc_flag
_atom_site_occupancy
_atom_site_disorder_assembly
_atom_site_disorder_group
Au Au1 0.12963(2) 0.57480(2) 0.30094(2) 0.01413(4) Uani d 1 . .
Cl Cl1 -0.00345(7) 0.73055(10) 0.33360(4) 0.02595(19) Uani d 1 . .
Cl Cl2 0.02152(7) 0.57500(10) 0.19040(4) 0.02372(18) Uani d 1 . .
Cl Cl3 0.25817(7) 0.40513(9) 0.27059(4) 0.02354(18) Uani d 1 . .
Cl Cl4 0.24188(7) 0.58758(9) 0.40983(4) 0.02000(17) Uani d 1 . .
Cl Cl5 0.51690(7) 0.73443(9) 0.50633(4) 0.02119(17) Uani d 1 . .
N N11 0.6828(3) 1.0179(3) 0.52815(17) 0.0249(7) Uani d 1 . .
H H01 0.635(3) 0.937(3) 0.520(2) 0.040(6) Uiso d 1 . .
H H02 0.636(3) 1.096(3) 0.531(2) 0.040(6) Uiso d 1 . .
C C12 0.7612(3) 0.9856(4) 0.59581(18) 0.0252(8) Uani d 1 . .
H H12A 0.715745 0.969530 0.631218 0.030 Uiso calc 1 . .
H H12B 0.813085 1.075855 0.609923 0.030 Uiso calc 1 . .
C C13 0.8313(3) 0.8411(4) 0.59031(17) 0.0222(8) Uani d 1 . .
H H13A 0.779165 0.749955 0.579664 0.027 Uiso calc 1 . .
H H13B 0.884969 0.821518 0.635221 0.027 Uiso calc 1 . .
C C14 0.8999(3) 0.8573(4) 0.53461(18) 0.0218(7) Uani d 1 . .
H H14 0.955107 0.946081 0.547316 0.026 Uiso calc 1 . .
C C15 0.8171(3) 0.8967(4) 0.46645(17) 0.0234(8) Uani d 1 . .
H H15A 0.861708 0.914951 0.430811 0.028 Uiso calc 1 . .
H H15B 0.765487 0.806449 0.451607 0.028 Uiso calc 1 . .
C C16 0.7453(3) 1.0391(4) 0.47174(19) 0.0265(8) Uani d 1 . .
H H16A 0.795594 1.132348 0.481286 0.032 Uiso calc 1 . .
H H16B 0.689271 1.056020 0.427467 0.032 Uiso calc 1 . .
C C17 0.9689(3) 0.7088(4) 0.5285(2) 0.0383(10) Uani d 1 . .
H H17A 0.915964 0.620502 0.515775 0.057 Uiso calc 1 . .
H H17B 1.021796 0.687146 0.572749 0.057 Uiso calc 1 . .
H H17C 1.012957 0.723801 0.492892 0.057 Uiso calc 1 . .
N N21 0.5144(3) 0.5186(3) 0.37818(15) 0.0209(6) Uani d 1 . .
H H03 0.478(3) 0.436(3) 0.3564(19) 0.040(6) Uiso d 1 . .
H H04 0.488(3) 0.539(4) 0.4156(15) 0.040(6) Uiso d 1 . .
C C22 0.6383(3) 0.4730(4) 0.39781(19) 0.0249(8) Uani d 1 . .
H H22A 0.646442 0.374722 0.424704 0.030 Uiso calc 1 . .
H H22B 0.682588 0.555456 0.427249 0.030 Uiso calc 1 . .
C C23 0.6862(3) 0.4506(4) 0.3344(2) 0.0286(8) Uani d 1 . .
H H23A 0.648522 0.358872 0.308443 0.034 Uiso calc 1 . .
H H23B 0.769593 0.427975 0.348859 0.034 Uiso calc 1 . .
C C24 0.6685(3) 0.5933(4) 0.28683(18) 0.0251(8) Uani d 1 . .
H H24 0.713218 0.682951 0.311747 0.030 Uiso calc 1 . .
C C25 0.5407(3) 0.6361(4) 0.26959(17) 0.0239(8) Uani d 1 . .
H H25A 0.529406 0.732463 0.241350 0.029 Uiso calc 1 . .
H H25B 0.496473 0.551134 0.241838 0.029 Uiso calc 1 . .
C C26 0.4947(3) 0.6617(4) 0.33334(18) 0.0234(8) Uani d 1 . .
H H26A 0.533984 0.752402 0.359341 0.028 Uiso calc 1 . .
H H26B 0.411326 0.684907 0.320002 0.028 Uiso calc 1 . .
C C27 0.7111(4) 0.5607(5) 0.2217(2) 0.0366(10) Uani d 1 . .
H H27A 0.671625 0.468478 0.198415 0.055 Uiso calc 1 . .
H H27B 0.794261 0.541498 0.233775 0.055 Uiso calc 1 . .
H H27C 0.694875 0.651169 0.190796 0.055 Uiso calc 1 . .

loop_
_atom_site_aniso_label
_atom_site_aniso_U_11
_atom_site_aniso_U_22
_atom_site_aniso_U_33
_atom_site_aniso_U_12
_atom_site_aniso_U_13
_atom_site_aniso_U_23
Au1 0.01380(6) 0.01309(6) 0.01494(6) -0.00028(5) 0.00206(4) -0.00053(5)
Cl1 0.0203(4) 0.0283(5) 0.0282(5) 0.0069(3) 0.0032(3) -0.0063(4)
Cl2 0.0197(4) 0.0313(5) 0.0175(4) 0.0013(4) -0.0014(3) -0.0023(4)
Cl3 0.0216(4) 0.0251(4) 0.0231(4) 0.0062(3) 0.0033(3) -0.0067(3)
Cl4 0.0217(4) 0.0194(4) 0.0168(4) 0.0027(3) -0.0002(3) -0.0010(3)
Cl5 0.0214(4) 0.0167(4) 0.0232(4) -0.0015(3) 0.0003(3) 0.0011(3)
N11 0.0186(15) 0.0162(15) 0.0405(19) 0.0002(12) 0.0081(14) -0.0022(14)
C12 0.031(2) 0.0240(19) 0.0215(18) -0.0058(16) 0.0079(15) -0.0050(15)
C13 0.0225(18) 0.0207(18) 0.0210(18) -0.0025(14) 0.0002(14) 0.0023(14)
C14 0.0196(17) 0.0211(18) 0.0248(19) -0.0018(14) 0.0052(14) 0.0011(14)
C15 0.0224(17) 0.0277(19) 0.0212(18) -0.0040(14) 0.0075(14) -0.0023(14)
C16 0.0248(18) 0.0255(19) 0.0263(19) -0.0026(15) -0.0005(15) 0.0079(15)
C17 0.027(2) 0.032(2) 0.059(3) 0.0072(17) 0.018(2) 0.008(2)
N21 0.0192(15) 0.0213(15) 0.0218(16) 0.0022(12) 0.0036(12) 0.0054(13)
C22 0.0206(18) 0.0210(18) 0.030(2) 0.0042(14) -0.0018(15) 0.0052(15)
C23 0.0227(18) 0.023(2) 0.038(2) 0.0017(15) 0.0033(16) -0.0015(16)
C24 0.0247(18) 0.0242(19) 0.0277(19) -0.0079(15) 0.0089(15) -0.0040(15)
C25 0.0273(19) 0.0241(18) 0.0191(17) -0.0017(15) 0.0023(15) 0.0018(14)
C26 0.0215(17) 0.0194(18) 0.0278(19) 0.0061(14) 0.0024(15) 0.0055(15)
C27 0.038(2) 0.037(2) 0.040(2) -0.0165(19) 0.0203(19) -0.0084(19)

loop_
_atom_type_symbol
_atom_type_description
_atom_type_scat_dispersion_real
_atom_type_scat_dispersion_imag
_atom_type_scat_source
C C 0.0033 0.0016 'International Tables Vol C Tables 4.2.6.8 and 6.1.1.4'
H H 0.0000 0.0000 'International Tables Vol C Tables 4.2.6.8 and 6.1.1.4'
N N 0.0061 0.0033 'International Tables Vol C Tables 4.2.6.8 and 6.1.1.4'
Cl Cl 0.1484 0.1585 'International Tables Vol C Tables 4.2.6.8 and 6.1.1.4'
Au Au -2.0133 8.8022 'International Tables Vol C Tables 4.2.6.8 and 6.1.1.4'

loop_
_geom_angle_atom_site_label_1
_geom_angle_atom_site_label_2
_geom_angle_atom_site_label_3
_geom_angle_site_symmetry_1
_geom_angle_site_symmetry_3
_geom_angle
_geom_angle_publ_flag
Cl1 Au1 Cl4 . . 89.91(3) y
Cl1 Au1 Cl2 . . 89.77(3) y
Cl4 Au1 Cl2 . . 176.77(3) y
Cl1 Au1 Cl3 . . 176.43(3) y
Cl4 Au1 Cl3 . . 89.80(3) y
Cl2 Au1 Cl3 . . 90.72(3) y
C12 N11 C16 . . 112.8(3) y
C12 N11 H01 . . 105(3) ?
C16 N11 H01 . . 112(3) ?
C12 N11 H02 . . 111(3) ?
C16 N11 H02 . . 113(3) ?
H01 N11 H02 . . 102(4) ?
N11 C12 C13 . . 109.5(3) ?
N11 C12 H12A . . 109.8 ?
C13 C12 H12A . . 109.8 ?
N11 C12 H12B . . 109.8 ?
C13 C12 H12B . . 109.8 ?
H12A C12 H12B . . 108.2 ?
C12 C13 C14 . . 112.0(3) ?
C12 C13 H13A . . 109.2 ?
C14 C13 H13A . . 109.2 ?
C12 C13 H13B . . 109.2 ?
C14 C13 H13B . . 109.2 ?
H13A C13 H13B . . 107.9 ?
C13 C14 C15 . . 108.8(3) ?
C13 C14 C17 . . 111.6(3) ?
C15 C14 C17 . . 111.3(3) ?
C13 C14 H14 . . 108.4 ?
C15 C14 H14 . . 108.4 ?
C17 C14 H14 . . 108.4 ?
C16 C15 C14 . . 112.4(3) ?
C16 C15 H15A . . 109.1 ?
C14 C15 H15A . . 109.1 ?
C16 C15 H15B . . 109.1 ?
C14 C15 H15B . . 109.1 ?
H15A C15 H15B . . 107.9 ?
N11 C16 C15 . . 110.0(3) ?
N11 C16 H16A . . 109.7 ?
C15 C16 H16A . . 109.7 ?
N11 C16 H16B . . 109.7 ?
C15 C16 H16B . . 109.7 ?
H16A C16 H16B . . 108.2 ?
C14 C17 H17A . . 109.5 ?
C14 C17 H17B . . 109.5 ?
H17A C17 H17B . . 109.5 ?
C14 C17 H17C . . 109.5 ?
H17A C17 H17C . . 109.5 ?
H17B C17 H17C . . 109.5 ?
C22 N21 C26 . . 112.4(3) ?
C22 N21 H03 . . 105(3) ?
C26 N21 H03 . . 111(3) ?
C22 N21 H04 . . 110(3) ?
C26 N21 H04 . . 108(3) ?
H03 N21 H04 . . 110(4) ?
N21 C22 C23 . . 110.6(3) ?
N21 C22 H22A . . 109.5 ?
C23 C22 H22A . . 109.5 ?
N21 C22 H22B . . 109.5 ?
C23 C22 H22B . . 109.5 ?
H22A C22 H22B . . 108.1 ?
C22 C23 C24 . . 113.0(3) ?
C22 C23 H23A . . 109.0 ?
C24 C23 H23A . . 109.0 ?
C22 C23 H23B . . 109.0 ?
C24 C23 H23B . . 109.0 ?
H23A C23 H23B . . 107.8 ?
C27 C24 C25 . . 111.0(3) ?
C27 C24 C23 . . 110.8(3) ?
C25 C24 C23 . . 108.8(3) ?
C27 C24 H24 . . 108.7 ?
C25 C24 H24 . . 108.7 ?
C23 C24 H24 . . 108.7 ?
C26 C25 C24 . . 112.2(3) ?
C26 C25 H25A . . 109.2 ?
C24 C25 H25A . . 109.2 ?
C26 C25 H25B . . 109.2 ?
C24 C25 H25B . . 109.2 ?
H25A C25 H25B . . 107.9 ?
N21 C26 C25 . . 110.1(3) ?
N21 C26 H26A . . 109.6 ?
C25 C26 H26A . . 109.6 ?
N21 C26 H26B . . 109.6 ?
C25 C26 H26B . . 109.6 ?
H26A C26 H26B . . 108.1 ?
C24 C27 H27A . . 109.5 ?
C24 C27 H27B . . 109.5 ?
H27A C27 H27B . . 109.5 ?
C24 C27 H27C . . 109.5 ?
H27A C27 H27C . . 109.5 ?
H27B C27 H27C . . 109.5 ?

loop_
_geom_bond_atom_site_label_1
_geom_bond_atom_site_label_2
_geom_bond_site_symmetry_2
_geom_bond_distance
_geom_bond_publ_flag
Au1 Cl1 . 2.2752(8) y
Au1 Cl4 . 2.2802(7) y
Au1 Cl2 . 2.2872(8) y
Au1 Cl3 . 2.2879(8) y
N11 C12 . 1.483(4) ?
N11 C16 . 1.491(5) ?
N11 H01 . 0.89(2) ?
N11 H02 . 0.88(2) ?
C12 C13 . 1.510(5) ?
C12 H12A . 0.9900 ?
C12 H12B . 0.9900 ?
C13 C14 . 1.524(5) ?
C13 H13A . 0.9900 ?
C13 H13B . 0.9900 ?
C14 C15 . 1.526(4) ?
C14 C17 . 1.533(5) ?
C14 H14 . 1.0000 ?
C15 C16 . 1.505(5) ?
C15 H15A . 0.9900 ?
C15 H15B . 0.9900 ?
C16 H16A . 0.9900 ?
C16 H16B . 0.9900 ?
C17 H17A . 0.9800 ?
C17 H17B . 0.9800 ?
C17 H17C . 0.9800 ?
N21 C22 . 1.493(4) ?
N21 C26 . 1.502(4) ?
N21 H03 . 0.89(2) ?
N21 H04 . 0.89(2) ?
C22 C23 . 1.509(5) ?
C22 H22A . 0.9900 ?
C22 H22B . 0.9900 ?
C23 C24 . 1.530(5) ?
C23 H23A . 0.9900 ?
C23 H23B . 0.9900 ?
C24 C27 . 1.521(5) ?
C24 C25 . 1.530(5) ?
C24 H24 . 1.0000 ?
C25 C26 . 1.507(5) ?
C25 H25A . 0.9900 ?
C25 H25B . 0.9900 ?
C26 H26A . 0.9900 ?
C26 H26B . 0.9900 ?
C27 H27A . 0.9800 ?
C27 H27B . 0.9800 ?
C27 H27C . 0.9800 ?

loop_
_geom_hbond_atom_site_label_D
_geom_hbond_atom_site_label_H
_geom_hbond_atom_site_label_A
_geom_hbond_site_symmetry_A
_geom_hbond_distance_DH
_geom_hbond_distance_HA
_geom_hbond_distance_DA
_geom_hbond_angle_DHA
_geom_hbond_publ_flag
N11 H01 Cl5 . 0.89(2) 2.21(2) 3.098(3) 177(4) yes
N11 H02 Cl5 3_676 0.88(2) 2.32(3) 3.145(3) 157(4) yes
N21 H03 Cl3 . 0.89(2) 2.80(3) 3.453(3) 131(3) yes
N21 H04 Cl4 . 0.89(2) 2.94(4) 3.494(3) 122(3) yes
N21 H04 Cl5 . 0.89(2) 2.43(3) 3.144(3) 138(3) yes
N21 H04 Cl5 3_666 0.89(2) 2.81(4) 3.239(3) 111(3) yes
C12 H12A Cl2 4_676 0.99 2.85 3.793(4) 159.7 ?
C12 H12A Cl3 4_676 0.99 2.91 3.610(4) 128.4 ?
C12 H12B Cl1 3_676 0.99 2.83 3.794(4) 164.4 ?
C12 H12B Cl4 3_676 0.99 2.96 3.653(4) 128.0 ?
C13 H13A Cl4 3_666 0.99 2.91 3.769(3) 145.7 ?
C22 H22A Cl5 3_666 0.99 2.78 3.435(4) 123.9 ?

loop_
_geom_torsion_atom_site_label_1
_geom_torsion_atom_site_label_2
_geom_torsion_atom_site_label_3
_geom_torsion_atom_site_label_4
_geom_torsion_site_symmetry_1
_geom_torsion_site_symmetry_2
_geom_torsion_site_symmetry_3
_geom_torsion_site_symmetry_4
_geom_torsion
_geom_torsion_publ_flag
C16 N11 C12 C13 . . . . -57.9(4) ?
N11 C12 C13 C14 . . . . 57.4(4) ?
C12 C13 C14 C15 . . . . -55.7(4) ?
C12 C13 C14 C17 . . . . -178.9(3) y
C13 C14 C15 C16 . . . . 54.7(4) ?
C17 C14 C15 C16 . . . . 178.1(3) y
C12 N11 C16 C15 . . . . 57.0(4) ?
C14 C15 C16 N11 . . . . -55.4(4) ?
C26 N21 C22 C23 . . . . -55.6(4) ?
N21 C22 C23 C24 . . . . 54.7(4) ?
C22 C23 C24 C27 . . . . -176.3(3) y
C22 C23 C24 C25 . . . . -54.0(4) ?
C27 C24 C25 C26 . . . . 177.4(3) y
C23 C24 C25 C26 . . . . 55.1(4) ?
C22 N21 C26 C25 . . . . 56.9(4) ?
C24 C25 C26 N21 . . . . -57.0(4) ?
